data_4026960
loop_
_publ_author_name
'Niko Fischer'
'Ethan D. Goddard-Borger'
'Robert Greiner'
'Thomas M. Klap\"otke'
'Brian W. Skelton'
'J\"org Stierstorfer'

_publ_contact_author_address
;
   Department of Chemistry
   University of Western Australia
   35 Stirling Highway
   Crawley
   Western Australia 6009
   Australia
;
_publ_contact_author_email bws@crystal.uwa.edu.au
_publ_contact_author_fax (+61)_08_6488_1118
_publ_contact_author_name 'Skelton, B. W.'
_publ_contact_author_phone (+61)_08_6488_7107
_publ_section_title
;
 Sensitivities of Some Imidazole-1-sulfonyl Azide Salts
;
_journal_name_full 'Journal of Organic Chemistry'
_journal_page_first 1760
_journal_page_last 1764
_journal_paper_doi 10.1021/jo202264r
_journal_volume 77
_journal_year 2012
_chemical_formula_moiety 'C3 H4 N5 O2 S, Cl'
_chemical_formula_sum 'C3 H4 Cl N5 O2 S'
_chemical_formula_weight 209.62
_chemical_name_systematic
;
 ?
;
_space_group_IT_number 14
_symmetry_cell_setting monoclinic
_symmetry_space_group_name_Hall '-P 2ybc'
_symmetry_space_group_name_H-M 'P 1 21/c 1'
_atom_sites_solution_hydrogens geom
_atom_sites_solution_primary direct
_atom_sites_solution_secondary difmap
_audit_creation_date 2007-06-08T19:57:37-00:00
_audit_creation_method 'WinGX routine CIF_UPDATE'
_cell_angle_alpha 90
_cell_angle_beta 100.049(3)
_cell_angle_gamma 90
_cell_formula_units_Z 4
_cell_length_a 7.4067(2)
_cell_length_b 9.2983(3)
_cell_length_c 11.9830(3)
_cell_measurement_reflns_used 7032
_cell_measurement_temperature 100(2)
_cell_measurement_theta_max 34.369
_cell_measurement_theta_min 2.7792
_cell_volume 812.61(4)
_computing_cell_refinement
;
        CrysAlis RED, Oxford Diffraction Ltd.,
        Version 1.171.32.5 (release 08-05-2007 CrysAlis171 .NET)
        (compiled May  8 2007,13:10:02)
;
_computing_data_collection
;
        CrysAlis CCD, Oxford Diffraction Ltd.,
        Version 1.171.32.5 (release 08-05-2007 CrysAlis171 .NET)
        (compiled May  8 2007,13:10:02)
;
_computing_data_reduction
;
        CrysAlis RED, Oxford Diffraction Ltd.,
        Version 1.171.32.5 (release 08-05-2007 CrysAlis171 .NET)
        (compiled May  8 2007,13:10:02)
;
_computing_structure_refinement 'SHELXL-97 (Sheldrick, 1997)'
_diffrn_ambient_temperature 100(2)
_diffrn_detector_area_resol_mean 16.0009
_diffrn_measured_fraction_theta_full 0.99
_diffrn_measured_fraction_theta_max 0.972
_diffrn_measurement_device_type
;
 Oxford Diffraction Xcalibur diffractometer
;
_diffrn_measurement_method '\p and \w scans'
_diffrn_orient_matrix_UB_11 0.0692337738
_diffrn_orient_matrix_UB_12 0.0007571259
_diffrn_orient_matrix_UB_13 -0.0340779324
_diffrn_orient_matrix_UB_21 -0.0221255093
_diffrn_orient_matrix_UB_22 0.0723266059
_diffrn_orient_matrix_UB_23 -0.0152777463
_diffrn_orient_matrix_UB_31 0.0644944257
_diffrn_orient_matrix_UB_32 0.0241492843
_diffrn_orient_matrix_UB_33 0.0470659144
_diffrn_radiation_monochromator graphite
_diffrn_radiation_type MoK\a
_diffrn_radiation_wavelength 0.71073
_diffrn_reflns_av_R_equivalents 0.0357
_diffrn_reflns_av_unetI/netI 0.046
_diffrn_reflns_limit_h_max 11
_diffrn_reflns_limit_h_min -11
_diffrn_reflns_limit_k_max 14
_diffrn_reflns_limit_k_min -14
_diffrn_reflns_limit_l_max 18
_diffrn_reflns_limit_l_min -18
_diffrn_reflns_number 16883
_diffrn_reflns_theta_full 34
_diffrn_reflns_theta_max 34.46
_diffrn_reflns_theta_min 2.79
_exptl_absorpt_coefficient_mu 0.694
_exptl_absorpt_correction_T_max 1
_exptl_absorpt_correction_T_min 0.98582
_exptl_absorpt_correction_type multi-scan
_exptl_absorpt_process_details
;
        CrysAlis RED, Oxford Diffraction Ltd.,
        Version 1.171.32.5 (release 08-05-2007 CrysAlis171 .NET)
        (compiled May  8 2007,13:10:02)
        empirical absorption correction using spherical harmonics,
 implemented in SCALE3 ABSPACK scaling algorithm.
;
_exptl_crystal_colour colourless
_exptl_crystal_density_diffrn 1.713
_exptl_crystal_description plate
_exptl_crystal_F_000 424
_exptl_crystal_size_max 0.29
_exptl_crystal_size_mid 0.14
_exptl_crystal_size_min 0.05
_refine_diff_density_max 0.482
_refine_diff_density_min -0.428
_refine_diff_density_rms 0.074
_refine_ls_extinction_method none
_refine_ls_goodness_of_fit_ref 0.985
_refine_ls_hydrogen_treatment constr
_refine_ls_matrix_type full
_refine_ls_number_parameters 109
_refine_ls_number_reflns 3335
_refine_ls_number_restraints 0
_refine_ls_restrained_S_all 0.985
_refine_ls_R_factor_all 0.0462
_refine_ls_R_factor_gt 0.0291
_refine_ls_shift/su_max 0.002
_refine_ls_shift/su_mean 0
_refine_ls_structure_factor_coef Fsqd
_refine_ls_weighting_details 'calc w=1/[\s^2^(Fo^2^)+(0.0458P)^2^+0.0000P] where P=(Fo^2^+2Fc^2^)/3'
_refine_ls_weighting_scheme calc
_refine_ls_wR_factor_gt 0.0771
_refine_ls_wR_factor_ref 0.0813
_reflns_number_gt 2336
_reflns_number_total 3335
_reflns_threshold_expression I>2sigma(I)
_cod_data_source_file jo202264r_si_003.cif
_cod_data_source_block edg601
_cod_original_sg_symbol_Hall -P_2ybc
_cod_database_code 4026960

loop_
_symmetry_equiv_pos_as_xyz
'x, y, z'
'-x, y+1/2, -z+1/2'
'-x, -y, -z'
'x, -y-1/2, z-1/2'

loop_
_atom_site_label
_atom_site_type_symbol
_atom_site_fract_x
_atom_site_fract_y
_atom_site_fract_z
_atom_site_U_iso_or_equiv
_atom_site_adp_type
_atom_site_occupancy
_atom_site_symmetry_multiplicity
_atom_site_calc_flag
_atom_site_refinement_flags
S1 S 0.61443(4) 0.50806(3) 0.67962(3) 0.01575(8) Uani 1 1 d .
O11 O 0.74784(13) 0.53809(11) 0.61097(8) 0.0215(2) Uani 1 1 d .
O12 O 0.53599(14) 0.37025(10) 0.68704(8) 0.0217(2) Uani 1 1 d .
N11 N 0.67809(16) 0.55929(13) 0.81163(9) 0.0193(2) Uani 1 1 d .
N12 N 0.79701(16) 0.66025(12) 0.82365(9) 0.0194(2) Uani 1 1 d .
N13 N 0.90149(18) 0.74585(13) 0.84632(11) 0.0277(3) Uani 1 1 d .
N1 N 0.43527(14) 0.61691(11) 0.63018(8) 0.0140(2) Uani 1 1 d .
C2 C 0.44193(18) 0.73371(13) 0.56404(10) 0.0163(2) Uani 1 1 d .
H2 H 0.5473 0.7698 0.5382 0.02 Uiso 1 1 calc R
N3 N 0.27632(15) 0.78805(12) 0.54201(8) 0.0167(2) Uani 1 1 d .
H3 H 0.2445 0.8643 0.4996 0.02 Uiso 1 1 calc R
C4 C 0.15894(18) 0.70817(15) 0.59519(11) 0.0188(3) Uani 1 1 d .
H4 H 0.0319 0.7258 0.5925 0.023 Uiso 1 1 calc R
C5 C 0.25736(18) 0.60064(14) 0.65168(11) 0.0175(2) Uani 1 1 d .
H5 H 0.2144 0.5286 0.6968 0.021 Uiso 1 1 calc R
Cl1 Cl 0.18765(4) 1.05752(3) 0.40055(2) 0.01642(8) Uani 1 1 d .

loop_
_atom_site_aniso_label
_atom_site_aniso_U_11
_atom_site_aniso_U_22
_atom_site_aniso_U_33
_atom_site_aniso_U_23
_atom_site_aniso_U_13
_atom_site_aniso_U_12
S1 0.01787(15) 0.01376(15) 0.01479(14) -0.00007(11) 0.00052(10) 0.00243(11)
O11 0.0196(5) 0.0252(5) 0.0204(5) -0.0004(4) 0.0053(4) 0.0042(4)
O12 0.0275(5) 0.0121(4) 0.0240(5) 0.0010(4) 0.0005(4) 0.0011(4)
N11 0.0218(5) 0.0199(6) 0.0144(5) 0.0013(4) -0.0017(4) -0.0024(4)
N12 0.0236(6) 0.0178(5) 0.0150(5) 0.0018(4) -0.0017(4) 0.0058(4)
N13 0.0311(7) 0.0226(6) 0.0257(6) 0.0016(5) -0.0055(5) -0.0024(5)
N1 0.0160(5) 0.0120(5) 0.0138(5) 0.0011(4) 0.0023(4) 0.0010(4)
C2 0.0190(6) 0.0151(6) 0.0138(5) 0.0000(4) 0.0006(4) -0.0023(4)
N3 0.0209(5) 0.0131(5) 0.0150(5) 0.0011(4) -0.0001(4) 0.0011(4)
C4 0.0181(6) 0.0202(6) 0.0183(6) 0.0009(5) 0.0036(5) 0.0028(5)
C5 0.0184(6) 0.0170(6) 0.0177(6) 0.0006(5) 0.0052(4) 0.0002(5)
Cl1 0.01872(15) 0.01471(14) 0.01583(14) 0.00211(11) 0.00298(10) 0.00102(11)

loop_
_atom_type_symbol
_atom_type_description
_atom_type_scat_dispersion_real
_atom_type_scat_dispersion_imag
_atom_type_scat_source
C C 0.0033 0.0016 'International Tables Vol C Tables 4.2.6.8 and 6.1.1.4'
N N 0.0061 0.0033 'International Tables Vol C Tables 4.2.6.8 and 6.1.1.4'
O O 0.0106 0.006 'International Tables Vol C Tables 4.2.6.8 and 6.1.1.4'
S S 0.1246 0.1234 'International Tables Vol C Tables 4.2.6.8 and 6.1.1.4'
Cl Cl 0.1484 0.1585 'International Tables Vol C Tables 4.2.6.8 and 6.1.1.4'
H H 0 0 'International Tables Vol C Tables 4.2.6.8 and 6.1.1.4'

loop_
_geom_angle_atom_site_label_1
_geom_angle_atom_site_label_2
_geom_angle_atom_site_label_3
_geom_angle
O12 S1 O11 123.30(6)
O12 S1 N11 104.73(6)
O11 S1 N11 112.94(6)
O12 S1 N1 104.95(5)
O11 S1 N1 105.20(5)
N11 S1 N1 103.88(6)
N12 N11 S1 113.48(9)
N13 N12 N11 172.43(13)
C2 N1 C5 109.16(11)
C2 N1 S1 125.44(9)
C5 N1 S1 125.40(9)
N3 C2 N1 107.43(11)
N3 C2 H2 126.3
N1 C2 H2 126.3
C2 N3 C4 110.02(11)
C2 N3 H3 125
C4 N3 H3 125
C5 C4 N3 107.57(12)
C5 C4 H4 126.2
N3 C4 H4 126.2
C4 C5 N1 105.81(11)
C4 C5 H5 127.1
N1 C5 H5 127.1

loop_
_geom_bond_atom_site_label_1
_geom_bond_atom_site_label_2
_geom_bond_distance
S1 O12 1.4162(10)
S1 O11 1.4195(10)
S1 N11 1.6404(11)
S1 N1 1.6917(11)
N11 N12 1.2781(16)
N12 N13 1.1103(16)
N1 C2 1.3505(16)
N1 C5 1.3943(16)
C2 N3 1.3102(16)
C2 H2 0.95
N3 C4 1.3808(17)
N3 H3 0.88
C4 C5 1.3480(18)
C4 H4 0.95
C5 H5 0.95

loop_
_cod_related_entry_id
_cod_related_entry_database
_cod_related_entry_code
1 ChemSpider 21374920
